data_8000247
loop_
_publ_author_name
'Ji, Chengmin'
'Sun, Zhihua'
'Zeb, Aurang'
'Liu, Sijie'
'Zhang, Jing'
'Hong, Maochun'
'Luo, Junhua'

_publ_section_title
;
 Bandgap Narrowing of Lead-Free Perovskite-Type Hybrids for
 Visible-Light-Absorbing Ferroelectric Semiconductors.
;
_journal_issue 9
_journal_name_full 'The journal of physical chemistry letters'
_journal_page_first 2012
_journal_page_last 2018
_journal_paper_doi 10.1021/acs.jpclett.7b00673
_journal_volume 8
_journal_year 2017
_chemical_formula_sum 'C15 H36 Br9 N3 Sb2'
_chemical_formula_weight 1221.16
_space_group_IT_number 161
_symmetry_cell_setting trigonal
_symmetry_space_group_name_Hall 'R 3 -2"c'
_symmetry_space_group_name_H-M 'R 3 c :H'
_atom_sites_solution_hydrogens geom
_atom_sites_solution_primary direct
_atom_sites_solution_secondary difmap
_audit_creation_method SHELXL-97
_cell_angle_alpha 90.00
_cell_angle_beta 90.00
_cell_angle_gamma 120.00
_cell_formula_units_Z 6
_cell_length_a 15.6943(2)
_cell_length_b 15.6943(2)
_cell_length_c 23.5279(4)
_cell_measurement_reflns_used 7373
_cell_measurement_temperature 293(2)
_cell_measurement_theta_max 73.1930
_cell_measurement_theta_min 3.1740
_cell_volume 5018.77(12)
_computing_structure_refinement 'SHELXL-97 (Sheldrick, 1997)'
_computing_structure_solution 'SHELXS-97 (Sheldrick, 1990)'
_diffrn_ambient_temperature 293(2)
_diffrn_measured_fraction_theta_full 0.994
_diffrn_measured_fraction_theta_max 0.994
_diffrn_measurement_device_type 'SuperNova, Dual, Cu at zero, Atlas'
_diffrn_radiation_monochromator mirror
_diffrn_radiation_source 'SuperNova (Cu) X-ray Source'
_diffrn_radiation_type CuK\a
_diffrn_radiation_wavelength 1.54184
_diffrn_reflns_av_R_equivalents 0.1471
_diffrn_reflns_av_sigmaI/netI 0.0776
_diffrn_reflns_limit_h_max 18
_diffrn_reflns_limit_h_min -19
_diffrn_reflns_limit_k_max 19
_diffrn_reflns_limit_k_min -19
_diffrn_reflns_limit_l_max 28
_diffrn_reflns_limit_l_min -28
_diffrn_reflns_number 11262
_diffrn_reflns_theta_full 73.32
_diffrn_reflns_theta_max 73.32
_diffrn_reflns_theta_min 4.97
_exptl_absorpt_coefficient_mu 25.475
_exptl_absorpt_correction_T_max 1.00000
_exptl_absorpt_correction_T_min 0.53379
_exptl_absorpt_correction_type multi-scan
_exptl_crystal_colour yellow
_exptl_crystal_density_diffrn 2.424
_exptl_crystal_density_method 'not measured'
_exptl_crystal_description block
_exptl_crystal_F_000 3384
_exptl_crystal_size_max 0.54
_exptl_crystal_size_mid 0.48
_exptl_crystal_size_min 0.36
_refine_diff_density_max 1.925
_refine_diff_density_min -6.166
_refine_diff_density_rms 0.547
_refine_ls_abs_structure_details 'Flack H D (1983), Acta Cryst. A39, 876-881'
_refine_ls_abs_structure_Flack -0.006(14)
_refine_ls_extinction_method none
_refine_ls_goodness_of_fit_ref 1.079
_refine_ls_hydrogen_treatment mixed
_refine_ls_matrix_type full
_refine_ls_number_parameters 89
_refine_ls_number_reflns 2235
_refine_ls_number_restraints 1
_refine_ls_restrained_S_all 1.079
_refine_ls_R_factor_all 0.0807
_refine_ls_R_factor_gt 0.0798
_refine_ls_shift/su_max 0.000
_refine_ls_shift/su_mean 0.000
_refine_ls_structure_factor_coef Fsqd
_refine_ls_weighting_details 'calc w=1/[\s^2^(Fo^2^)+(0.1478P)^2^+3.7865P] where P=(Fo^2^+2Fc^2^)/3'
_refine_ls_weighting_scheme calc
_refine_ls_wR_factor_gt 0.1871
_refine_ls_wR_factor_ref 0.1897
_reflns_number_gt 2174
_reflns_number_total 2235
_reflns_threshold_expression >2sigma(I)
_cod_data_source_file jz7b00673_si_006.cif
_cod_data_source_block NMPB:FEP
_cod_depositor_comments
;
The following automatic conversions were performed:

'_symmetry_cell_setting' value 'Trigonal' changed to 'trigonal'
according to
/home/data/users/saulius/crontab/automatic-downloads/current/ACS/lib/dictionaries/cif_core.dic
dictionary named 'cif_core.dic' version 2.4.2 from 2011-04-26.

Automatic conversion script
Id: cif_fix_values 4973 2017-02-22 13:04:09Z antanas 
;
_cod_original_sg_symbol_H-M R3c
_cod_database_code 8000247

loop_
_symmetry_equiv_pos_as_xyz
'x, y, z'
'-y, x-y, z'
'-x+y, -x, z'
'-x+y, y, z+1/2'
'x, x-y, z+1/2'
'-y, -x, z+1/2'
'x+2/3, y+1/3, z+1/3'
'-y+2/3, x-y+1/3, z+1/3'
'-x+y+2/3, -x+1/3, z+1/3'
'-x+y+2/3, y+1/3, z+5/6'
'x+2/3, x-y+1/3, z+5/6'
'-y+2/3, -x+1/3, z+5/6'
'x+1/3, y+2/3, z+2/3'
'-y+1/3, x-y+2/3, z+2/3'
'-x+y+1/3, -x+2/3, z+2/3'
'-x+y+1/3, y+2/3, z+7/6'
'x+1/3, x-y+2/3, z+7/6'
'-y+1/3, -x+2/3, z+7/6'

loop_
_atom_site_label
_atom_site_type_symbol
_atom_site_fract_x
_atom_site_fract_y
_atom_site_fract_z
_atom_site_U_iso_or_equiv
_atom_site_adp_type
_atom_site_occupancy
_atom_site_symmetry_multiplicity
_atom_site_calc_flag
_atom_site_refinement_flags
Sb1 Sb 1.0000 0.0000 0.47653(4) 0.0112(3) Uani 1 3 d S
Sb2 Sb 0.3333 -0.3333 0.47333(4) 0.0139(3) Uani 1 3 d S
Br1 Br 0.96635(13) -0.15320(11) 0.53654(7) 0.0416(4) Uani 1 1 d .
Br3 Br 0.83477(10) -0.13618(10) 0.39211(7) 0.0315(4) Uani 1 1 d .
Br2 Br 0.46977(13) -0.33887(15) 0.41294(8) 0.0484(5) Uani 1 1 d .
N1 N 0.6918(9) -0.0280(10) 0.3738(5) 0.035(2) Uani 1 1 d .
C5 C 0.6482(19) -0.0588(12) 0.4337(10) 0.069(6) Uani 1 1 d .
H5A H 0.5790 -0.1130 0.4317 0.083 Uiso 1 1 calc R
H5B H 0.6866 -0.0809 0.4564 0.083 Uiso 1 1 calc R
C1 C 0.6209(18) -0.072(3) 0.3294(9) 0.091(9) Uani 1 1 d .
H1A H 0.6172 -0.0200 0.3080 0.137 Uiso 1 1 calc R
H1B H 0.5563 -0.1167 0.3459 0.137 Uiso 1 1 calc R
H1C H 0.6403 -0.1082 0.3038 0.137 Uiso 1 1 calc R
C2 C 0.7450(14) 0.0801(14) 0.3702(9) 0.060(5) Uani 1 1 d .
H2A H 0.7111 0.1031 0.3442 0.072 Uiso 1 1 calc R
H2B H 0.8132 0.1055 0.3567 0.072 Uiso 1 1 calc R
C4 C 0.654(2) 0.029(2) 0.4584(8) 0.082(8) Uani 1 1 d .
H4A H 0.6581 0.0269 0.5003 0.099 Uiso 1 1 calc R
H4B H 0.5947 0.0326 0.4484 0.099 Uiso 1 1 calc R
C3 C 0.744(2) 0.1151(13) 0.4351(9) 0.074(7) Uani 1 1 d .
H3A H 0.8034 0.1273 0.4562 0.089 Uiso 1 1 calc R
H3B H 0.7382 0.1752 0.4361 0.089 Uiso 1 1 calc R
H1 H 0.7348 -0.0580 0.3732 0.089 Uiso 1 1 d R

loop_
_atom_site_aniso_label
_atom_site_aniso_U_11
_atom_site_aniso_U_22
_atom_site_aniso_U_33
_atom_site_aniso_U_23
_atom_site_aniso_U_13
_atom_site_aniso_U_12
Sb1 0.0142(4) 0.0142(4) 0.0051(6) 0.000 0.000 0.0071(2)
Sb2 0.0178(4) 0.0178(4) 0.0059(6) 0.000 0.000 0.0089(2)
Br1 0.0507(8) 0.0361(7) 0.0360(9) 0.0219(6) -0.0032(6) 0.0202(6)
Br3 0.0284(6) 0.0289(6) 0.0242(6) 0.0024(5) -0.0052(5) 0.0046(5)
Br2 0.0486(9) 0.0576(10) 0.0431(10) 0.0029(8) 0.0291(7) 0.0295(8)
N1 0.030(5) 0.046(6) 0.027(5) -0.003(5) 0.005(4) 0.018(5)
C5 0.087(15) 0.027(8) 0.064(13) 0.020(8) 0.018(11) 0.007(9)
C1 0.058(13) 0.14(3) 0.047(12) -0.008(14) -0.011(10) 0.030(16)
C2 0.055(10) 0.056(10) 0.069(12) 0.041(10) 0.037(9) 0.028(8)
C4 0.13(2) 0.097(17) 0.033(11) -0.002(11) 0.037(13) 0.068(17)
C3 0.13(2) 0.042(9) 0.059(13) 0.000(8) -0.046(13) 0.046(12)

loop_
_atom_type_symbol
_atom_type_description
_atom_type_scat_dispersion_real
_atom_type_scat_dispersion_imag
_atom_type_scat_source
C C 0.0181 0.0091 'International Tables Vol C Tables 4.2.6.8 and 6.1.1.4'
H H 0.0000 0.0000 'International Tables Vol C Tables 4.2.6.8 and 6.1.1.4'
Br Br -0.6763 1.2805 'International Tables Vol C Tables 4.2.6.8 and 6.1.1.4'
N N 0.0311 0.0180 'International Tables Vol C Tables 4.2.6.8 and 6.1.1.4'
Sb Sb -0.0562 5.8946 'International Tables Vol C Tables 4.2.6.8 and 6.1.1.4'

loop_
_geom_angle_atom_site_label_1
_geom_angle_atom_site_label_2
_geom_angle_atom_site_label_3
_geom_angle
_geom_angle_site_symmetry_1
_geom_angle_site_symmetry_3
Br1 Sb1 Br1 93.40(7) 2_645 .
Br1 Sb1 Br1 93.40(7) 2_645 3_765
Br1 Sb1 Br1 93.40(7) . 3_765
Br2 Sb2 Br2 93.12(7) 2_545 3_655
Br2 Sb2 Br2 93.12(7) 2_545 .
Br2 Sb2 Br2 93.12(7) 3_655 .
C1 N1 C2 111.6(19) . .
C1 N1 C5 113.7(15) . .
C2 N1 C5 108.7(13) . .
C1 N1 H1 108.3 . .
C2 N1 H1 114.6 . .
C5 N1 H1 99.4 . .
C4 C5 N1 105.3(14) . .
C4 C5 H5A 110.7 . .
N1 C5 H5A 110.7 . .
C4 C5 H5B 110.7 . .
N1 C5 H5B 110.7 . .
H5A C5 H5B 108.8 . .
N1 C1 H1A 109.5 . .
N1 C1 H1B 109.5 . .
H1A C1 H1B 109.5 . .
N1 C1 H1C 109.5 . .
H1A C1 H1C 109.5 . .
H1B C1 H1C 109.5 . .
N1 C2 C3 103.9(13) . .
N1 C2 H2A 111.0 . .
C3 C2 H2A 111.0 . .
N1 C2 H2B 111.0 . .
C3 C2 H2B 111.0 . .
H2A C2 H2B 109.0 . .
C5 C4 C3 107.3(18) . .
C5 C4 H4A 110.3 . .
C3 C4 H4A 110.3 . .
C5 C4 H4B 110.3 . .
C3 C4 H4B 110.3 . .
H4A C4 H4B 108.5 . .
C4 C3 C2 101.7(15) . .
C4 C3 H3A 111.4 . .
C2 C3 H3A 111.4 . .
C4 C3 H3B 111.4 . .
C2 C3 H3B 111.4 . .
H3A C3 H3B 109.3 . .

loop_
_geom_bond_atom_site_label_1
_geom_bond_atom_site_label_2
_geom_bond_distance
_geom_bond_site_symmetry_2
Sb1 Br1 2.6044(15) 2_645
Sb1 Br1 2.6044(15) .
Sb1 Br1 2.6044(15) 3_765
Sb2 Br2 2.6073(16) 2_545
Sb2 Br2 2.6073(16) 3_655
Sb2 Br2 2.6073(16) .
N1 C1 1.43(3) .
N1 C2 1.47(2) .
N1 C5 1.54(2) .
N1 H1 0.9972 .
C5 C4 1.45(3) .
C5 H5A 0.9900 .
C5 H5B 0.9900 .
C1 H1A 0.9800 .
C1 H1B 0.9800 .
C1 H1C 0.9800 .
C2 C3 1.63(3) .
C2 H2A 0.9900 .
C2 H2B 0.9900 .
C4 C3 1.49(4) .
C4 H4A 0.9900 .
C4 H4B 0.9900 .
C3 H3A 0.9900 .
C3 H3B 0.9900 .

loop_
_geom_torsion_atom_site_label_1
_geom_torsion_atom_site_label_2
_geom_torsion_atom_site_label_3
_geom_torsion_atom_site_label_4
_geom_torsion
C1 N1 C5 C4 -110(3)
C2 N1 C5 C4 15(3)
C1 N1 C2 C3 133.6(19)
C5 N1 C2 C3 7(2)
N1 C5 C4 C3 -33(3)
C5 C4 C3 C2 37(3)
N1 C2 C3 C4 -26(2)
